data_7155334
loop_
_publ_author_name
'Inturi, Surendra Babu'
'Kalita, Biswajit'
'Ahamed, A. Jafar'

_publ_section_title
;
 I2-TBHP-catalyzed one-pot highly efficient synthesis of 4,3-fused
 1,2,4-triazoles from N-tosylhydrazones and aromatic N-heterocycles via
 intermolecular formal 1,3-dipolar cycloaddition.
;
_journal_issue 47
_journal_name_full 'Organic &amp; biomolecular chemistry'
_journal_page_first 11061
_journal_page_last 11064
_journal_paper_doi 10.1039/c6ob01926a
_journal_volume 14
_journal_year 2016
_chemical_compound_source 'Synthesized compound'
_chemical_formula_moiety C12H8FN3
_chemical_formula_sum 'C12 H8 F N3'
_chemical_formula_weight 213.21
_chemical_melting_point 435.15
_chemical_name_systematic 6-fluoro-3-phenyl-[1,2,4]triazolo[4,3-a]pyridine
_chemical_properties_physical ', Heat-sensitive'
_space_group_IT_number 19
_symmetry_cell_setting orthorhombic
_symmetry_space_group_name_Hall 'P 2ac 2ab'
_symmetry_space_group_name_H-M 'P 21 21 21'
_atom_sites_solution_hydrogens geom
_atom_sites_solution_primary direct
_atom_sites_solution_secondary difmap
_audit_creation_method SHELXL-97
_audit_update_record
;
2016-06-25 deposited with the CCDC.
2016-10-20 downloaded from the CCDC.
;
_cell_angle_alpha 90.00
_cell_angle_beta 90.00
_cell_angle_gamma 90.00
_cell_formula_units_Z 4
_cell_length_a 6.5842(10)
_cell_length_b 10.527(3)
_cell_length_c 14.581(3)
_cell_measurement_reflns_used 1803
_cell_measurement_temperature 295(2)
_cell_measurement_theta_max 24.76
_cell_measurement_theta_min 2.38
_cell_volume 1010.6(4)
_computing_structure_refinement 'SHELXL-97 (Sheldrick, 1997)'
_computing_structure_solution 'SHELXS-97 (Sheldrick, 1990)'
_diffrn_ambient_temperature 295(2)
_diffrn_measured_fraction_theta_full 0.992
_diffrn_measured_fraction_theta_max 0.992
_diffrn_measurement_device_type 'CCD area detector'
_diffrn_radiation_monochromator graphite
_diffrn_radiation_source 'fine-focus sealed tube'
_diffrn_radiation_type MoK\a
_diffrn_radiation_wavelength 0.71073
_diffrn_reflns_av_R_equivalents 0.0315
_diffrn_reflns_av_sigmaI/netI 0.0469
_diffrn_reflns_limit_h_max 7
_diffrn_reflns_limit_h_min -7
_diffrn_reflns_limit_k_max 12
_diffrn_reflns_limit_k_min -6
_diffrn_reflns_limit_l_max 17
_diffrn_reflns_limit_l_min -9
_diffrn_reflns_number 2534
_diffrn_reflns_theta_full 25.25
_diffrn_reflns_theta_max 25.25
_diffrn_reflns_theta_min 3.40
_exptl_absorpt_coefficient_mu 0.100
_exptl_absorpt_correction_type none
_exptl_crystal_colour colorless
_exptl_crystal_density_diffrn 1.401
_exptl_crystal_density_method 'not measured'
_exptl_crystal_description block
_exptl_crystal_F_000 440
_exptl_crystal_recrystallization_method 'Re-crystallisation from solvent'
_exptl_crystal_size_max 0.35
_exptl_crystal_size_mid 0.25
_exptl_crystal_size_min 0.20
_refine_diff_density_max 0.126
_refine_diff_density_min -0.132
_refine_diff_density_rms 0.031
_refine_ls_abs_structure_details 'Flack H D (1983), Acta Cryst. A39, 876-881'
_refine_ls_abs_structure_Flack 1(2)
_refine_ls_extinction_method none
_refine_ls_goodness_of_fit_ref 0.984
_refine_ls_hydrogen_treatment constr
_refine_ls_matrix_type full
_refine_ls_number_parameters 145
_refine_ls_number_reflns 1422
_refine_ls_number_restraints 0
_refine_ls_restrained_S_all 0.984
_refine_ls_R_factor_all 0.0634
_refine_ls_R_factor_gt 0.0407
_refine_ls_shift/su_max 0.000
_refine_ls_shift/su_mean 0.000
_refine_ls_structure_factor_coef Fsqd
_refine_ls_weighting_details 'calc w=1/[\s^2^(Fo^2^)+(0.0016P)^2^+0.5613P] where P=(Fo^2^+2Fc^2^)/3'
_refine_ls_weighting_scheme calc
_refine_ls_wR_factor_gt 0.0668
_refine_ls_wR_factor_ref 0.0765
_reflns_number_gt 1088
_reflns_number_total 1422
_reflns_threshold_expression >2sigma(I)
_cod_data_source_file c6ob01926a4.cif
_cod_data_source_block ra-070
_cod_depositor_comments 'Adding full bibliography for 7155333--7155334.cif.'
_cod_original_sg_symbol_H-M P212121
_cod_database_code 7155334
_solvent_exptl_crystal_recrystallization_method MeOH/DCM

loop_
_symmetry_equiv_pos_as_xyz
'x, y, z'
'-x+1/2, -y, z+1/2'
'-x, y+1/2, -z+1/2'
'x+1/2, -y+1/2, -z'

loop_
_atom_site_label
_atom_site_type_symbol
_atom_site_fract_x
_atom_site_fract_y
_atom_site_fract_z
_atom_site_U_iso_or_equiv
_atom_site_adp_type
_atom_site_occupancy
_atom_site_symmetry_multiplicity
_atom_site_calc_flag
_atom_site_refinement_flags
F2 F 0.3002(3) 0.6169(2) 0.59849(13) 0.0666(6) Uani 1 1 d .
N1 N 0.6653(4) 0.6072(2) 0.41802(16) 0.0413(6) Uani 1 1 d .
N3 N 0.9206(4) 0.5931(3) 0.3209(2) 0.0573(8) Uani 1 1 d .
N2 N 0.9915(4) 0.5542(3) 0.40520(19) 0.0591(8) Uani 1 1 d .
C6 C 0.7256(5) 0.6248(3) 0.3289(2) 0.0449(8) Uani 1 1 d .
C7 C 0.6037(5) 0.6776(3) 0.2533(2) 0.0453(8) Uani 1 1 d .
C1 C 0.4817(5) 0.6269(3) 0.4621(2) 0.0433(8) Uani 1 1 d .
H1 H 0.3674 0.6558 0.4310 0.052 Uiso 1 1 calc R
C12 C 0.4001(5) 0.6435(3) 0.2382(2) 0.0504(9) Uani 1 1 d .
H12 H 0.3347 0.5879 0.2781 0.060 Uiso 1 1 calc R
C2 C 0.4780(5) 0.6014(3) 0.5533(2) 0.0479(8) Uani 1 1 d .
C5 C 0.8374(5) 0.5641(3) 0.4626(2) 0.0471(8) Uani 1 1 d .
C11 C 0.2972(6) 0.6934(4) 0.1632(2) 0.0618(11) Uani 1 1 d .
H11 H 0.1627 0.6705 0.1528 0.074 Uiso 1 1 calc R
C8 C 0.6958(6) 0.7630(3) 0.1927(2) 0.0544(9) Uani 1 1 d .
H8 H 0.8300 0.7872 0.2023 0.065 Uiso 1 1 calc R
C4 C 0.8247(5) 0.5392(3) 0.5590(2) 0.0556(9) Uani 1 1 d .
H4 H 0.9380 0.5107 0.5911 0.067 Uiso 1 1 calc R
C3 C 0.6454(5) 0.5578(3) 0.6032(2) 0.0558(9) Uani 1 1 d .
H3 H 0.6342 0.5416 0.6657 0.067 Uiso 1 1 calc R
C10 C 0.3919(6) 0.7765(3) 0.1039(3) 0.0655(11) Uani 1 1 d .
H10 H 0.3217 0.8088 0.0538 0.079 Uiso 1 1 calc R
C9 C 0.5916(6) 0.8117(3) 0.1192(3) 0.0640(11) Uani 1 1 d .
H9 H 0.6552 0.8684 0.0796 0.077 Uiso 1 1 calc R

loop_
_atom_site_aniso_label
_atom_site_aniso_U_11
_atom_site_aniso_U_22
_atom_site_aniso_U_33
_atom_site_aniso_U_23
_atom_site_aniso_U_13
_atom_site_aniso_U_12
F2 0.0673(12) 0.0785(14) 0.0541(11) -0.0010(12) 0.0205(11) 0.0100(12)
N1 0.0405(13) 0.0411(14) 0.0424(15) -0.0001(14) -0.0004(13) 0.0014(14)
N3 0.0412(15) 0.079(2) 0.0518(17) 0.0003(19) 0.0023(14) 0.0047(17)
N2 0.0418(15) 0.079(2) 0.0563(17) 0.0031(19) -0.0031(16) 0.0056(17)
C6 0.0432(19) 0.0499(19) 0.0416(17) 0.0005(18) 0.0027(16) -0.0013(18)
C7 0.0465(19) 0.0431(17) 0.0463(19) -0.0040(18) 0.0037(18) 0.0050(18)
C1 0.0412(17) 0.0403(18) 0.0485(19) -0.0030(17) -0.0007(16) 0.0063(17)
C12 0.0460(19) 0.057(2) 0.0482(19) -0.0001(19) 0.0047(17) 0.0038(19)
C2 0.0503(18) 0.0463(19) 0.0472(19) -0.0044(18) 0.0070(18) 0.0021(19)
C5 0.0424(17) 0.0461(19) 0.053(2) 0.0029(18) -0.0080(17) 0.0021(18)
C11 0.055(2) 0.069(2) 0.061(2) -0.011(2) -0.012(2) 0.013(2)
C8 0.059(2) 0.0487(19) 0.055(2) -0.0002(19) 0.003(2) -0.001(2)
C4 0.0537(19) 0.060(2) 0.053(2) 0.0045(19) -0.013(2) 0.004(2)
C3 0.066(2) 0.058(2) 0.0425(18) 0.0083(18) -0.0017(19) 0.004(2)
C10 0.083(3) 0.061(2) 0.052(2) 0.005(2) -0.016(2) 0.017(2)
C9 0.088(3) 0.050(2) 0.054(2) 0.008(2) 0.004(2) 0.002(2)

loop_
_atom_type_symbol
_atom_type_description
_atom_type_scat_dispersion_real
_atom_type_scat_dispersion_imag
_atom_type_scat_source
C C 0.0033 0.0016 'International Tables Vol C Tables 4.2.6.8 and 6.1.1.4'
H H 0.0000 0.0000 'International Tables Vol C Tables 4.2.6.8 and 6.1.1.4'
N N 0.0061 0.0033 'International Tables Vol C Tables 4.2.6.8 and 6.1.1.4'
F F 0.0171 0.0103 'International Tables Vol C Tables 4.2.6.8 and 6.1.1.4'

loop_
_geom_angle_atom_site_label_1
_geom_angle_atom_site_label_2
_geom_angle_atom_site_label_3
_geom_angle
C6 N1 C5 104.7(2)
C6 N1 C1 132.2(3)
C5 N1 C1 123.1(2)
C6 N3 N2 108.9(3)
C5 N2 N3 106.4(2)
N3 C6 N1 109.1(3)
N3 C6 C7 123.7(3)
N1 C6 C7 127.1(3)
C8 C7 C12 118.6(3)
C8 C7 C6 118.6(3)
C12 C7 C6 122.7(3)
C2 C1 N1 116.2(3)
C2 C1 H1 121.9
N1 C1 H1 121.9
C11 C12 C7 119.4(3)
C11 C12 H12 120.3
C7 C12 H12 120.3
F2 C2 C1 118.0(3)
F2 C2 C3 117.9(3)
C1 C2 C3 124.1(3)
N2 C5 N1 111.0(3)
N2 C5 C4 130.8(3)
N1 C5 C4 118.3(3)
C10 C11 C12 120.8(3)
C10 C11 H11 119.6
C12 C11 H11 119.6
C9 C8 C7 121.1(3)
C9 C8 H8 119.4
C7 C8 H8 119.4
C3 C4 C5 119.3(3)
C3 C4 H4 120.3
C5 C4 H4 120.3
C4 C3 C2 119.0(3)
C4 C3 H3 120.5
C2 C3 H3 120.5
C11 C10 C9 120.0(4)
C11 C10 H10 120.0
C9 C10 H10 120.0
C8 C9 C10 120.0(4)
C8 C9 H9 120.0
C10 C9 H9 120.0

loop_
_geom_bond_atom_site_label_1
_geom_bond_atom_site_label_2
_geom_bond_distance
F2 C2 1.354(3)
N1 C6 1.372(4)
N1 C5 1.383(4)
N1 C1 1.385(4)
N3 C6 1.332(4)
N3 N2 1.377(4)
N2 C5 1.319(4)
C6 C7 1.472(4)
C7 C8 1.400(4)
C7 C12 1.405(4)
C1 C2 1.356(4)
C1 H1 0.9300
C12 C11 1.390(4)
C12 H12 0.9300
C2 C3 1.399(4)
C5 C4 1.432(4)
C11 C10 1.379(5)
C11 H11 0.9300
C8 C9 1.372(5)
C8 H8 0.9300
C4 C3 1.359(4)
C4 H4 0.9300
C3 H3 0.9300
C10 C9 1.384(5)
C10 H10 0.9300
C9 H9 0.9300

loop_
_geom_torsion_atom_site_label_1
_geom_torsion_atom_site_label_2
_geom_torsion_atom_site_label_3
_geom_torsion_atom_site_label_4
_geom_torsion
C6 N3 N2 C5 -0.4(4)
N2 N3 C6 N1 -0.1(4)
N2 N3 C6 C7 176.4(3)
C5 N1 C6 N3 0.5(4)
C1 N1 C6 N3 179.3(3)
C5 N1 C6 C7 -175.9(3)
C1 N1 C6 C7 2.9(6)
N3 C6 C7 C8 -37.7(5)
N1 C6 C7 C8 138.2(3)
N3 C6 C7 C12 140.7(4)
N1 C6 C7 C12 -43.4(5)
C6 N1 C1 C2 -178.5(3)
C5 N1 C1 C2 0.1(5)
C8 C7 C12 C11 1.0(5)
C6 C7 C12 C11 -177.4(3)
N1 C1 C2 F2 -178.7(3)
N1 C1 C2 C3 0.0(5)
N3 N2 C5 N1 0.7(4)
N3 N2 C5 C4 -178.5(4)
C6 N1 C5 N2 -0.8(4)
C1 N1 C5 N2 -179.7(3)
C6 N1 C5 C4 178.6(3)
C1 N1 C5 C4 -0.3(5)
C7 C12 C11 C10 -0.5(5)
C12 C7 C8 C9 -0.8(5)
C6 C7 C8 C9 177.7(3)
N2 C5 C4 C3 179.7(4)
N1 C5 C4 C3 0.5(5)
C5 C4 C3 C2 -0.4(5)
F2 C2 C3 C4 178.8(3)
C1 C2 C3 C4 0.1(6)
C12 C11 C10 C9 -0.4(5)
C7 C8 C9 C10 0.0(6)
C11 C10 C9 C8 0.7(6)
